data_4023094
loop_
_publ_author_name
'Anne-Marie L. Hogan'
'Donal F. O'Shea'

_publ_section_title
;
 Carbolithiation of o-Amino-(E)-Stilbenes: Diastereoselective
 Electrophile Substitution with Applications to Quinoline Synthesis
;
_journal_name_full 'Journal of Organic Chemistry'
_journal_page_first 9557
_journal_page_last 9571
_journal_paper_doi 10.1021/jo7017679
_journal_volume 72
_journal_year 2007
_chemical_formula_sum 'C23 H31 N O2'
_chemical_formula_weight 353.49
_chemical_name_systematic
; 
 ? 
;
_space_group_IT_number 2
_symmetry_cell_setting triclinic
_symmetry_space_group_name_Hall '-P 1'
_symmetry_space_group_name_H-M 'P -1'
_atom_sites_solution_hydrogens geom
_atom_sites_solution_primary direct
_atom_sites_solution_secondary difmap
_audit_creation_method SHELXL-97
_cell_angle_alpha 100.452(2)
_cell_angle_beta 109.624(2)
_cell_angle_gamma 99.259(2)
_cell_formula_units_Z 4
_cell_length_a 11.7549(11)
_cell_length_b 12.0550(11)
_cell_length_c 16.4347(15)
_cell_measurement_reflns_used 4737
_cell_measurement_temperature 100(2)
_cell_measurement_theta_max 24.61
_cell_measurement_theta_min 2.26
_cell_volume 2094.4(3)
_computing_cell_refinement 'Bruker SMART'
_computing_data_collection 'Bruker SMART'
_computing_data_reduction 'Bruker SAINT'
_computing_molecular_graphics 'Bruker SHELXTL'
_computing_publication_material 'Bruker SHELXTL'
_computing_structure_refinement 'SHELXL-97 (Sheldrick, 1997)'
_computing_structure_solution 'SHELXS-97 (Sheldrick, 1990)'
_diffrn_ambient_temperature 100(2)
_diffrn_measured_fraction_theta_full 0.994
_diffrn_measured_fraction_theta_max 0.994
_diffrn_measurement_device_type 'CCD area detector'
_diffrn_measurement_method 'phi and omega scans'
_diffrn_radiation_monochromator graphite
_diffrn_radiation_source 'fine-focus sealed tube'
_diffrn_radiation_type MoK\a
_diffrn_radiation_wavelength 0.71073
_diffrn_reflns_av_R_equivalents 0.0226
_diffrn_reflns_av_sigmaI/netI 0.0344
_diffrn_reflns_limit_h_max 13
_diffrn_reflns_limit_h_min -13
_diffrn_reflns_limit_k_max 14
_diffrn_reflns_limit_k_min -14
_diffrn_reflns_limit_l_max 19
_diffrn_reflns_limit_l_min -19
_diffrn_reflns_number 16385
_diffrn_reflns_theta_full 24.78
_diffrn_reflns_theta_max 24.78
_diffrn_reflns_theta_min 1.77
_exptl_absorpt_coefficient_mu 0.070
_exptl_absorpt_correction_T_max 0.9979
_exptl_absorpt_correction_T_min 0.9109
_exptl_absorpt_correction_type multi-scan
_exptl_absorpt_process_details SADABS
_exptl_crystal_colour colourless
_exptl_crystal_density_diffrn 1.121
_exptl_crystal_density_method 'not measured'
_exptl_crystal_description plate
_exptl_crystal_F_000 768
_exptl_crystal_size_max 0.40
_exptl_crystal_size_mid 0.30
_exptl_crystal_size_min 0.03
_refine_diff_density_max 0.234
_refine_diff_density_min -0.152
_refine_diff_density_rms 0.033
_refine_ls_extinction_method none
_refine_ls_goodness_of_fit_ref 1.028
_refine_ls_hydrogen_treatment mixed
_refine_ls_matrix_type full
_refine_ls_number_parameters 489
_refine_ls_number_reflns 7160
_refine_ls_number_restraints 0
_refine_ls_restrained_S_all 1.028
_refine_ls_R_factor_all 0.0534
_refine_ls_R_factor_gt 0.0399
_refine_ls_shift/su_max 0.001
_refine_ls_shift/su_mean 0.000
_refine_ls_structure_factor_coef Fsqd
_refine_ls_weighting_details 'calc w=1/[\s^2^(Fo^2^)+(0.0458P)^2^+0.4336P] where P=(Fo^2^+2Fc^2^)/3'
_refine_ls_weighting_scheme calc
_refine_ls_wR_factor_gt 0.0934
_refine_ls_wR_factor_ref 0.0993
_reflns_number_gt 5714
_reflns_number_total 7160
_reflns_threshold_expression >2sigma(I)
_cod_data_source_file jo7017679-File001.cif
_cod_data_source_block osh68
_cod_depositor_comments
;
The following automatic conversions were performed:
'_symmetry_cell_setting' value 'Triclinic' changed to 'triclinic'
according to '/home/saulius/struct/CIF-dictionaries/cif_core.dic'
dictionary named 'cif_core.dic' version 2.4.1 from 2010-06-29.

Automatic conversion script
Id: cif_fix_enum 1527 2010-12-29 10:47:43Z saulius 
;
_cod_database_code 4023094

loop_
_symmetry_equiv_pos_as_xyz
'x, y, z'
'-x, -y, -z'

loop_
_atom_site_label
_atom_site_type_symbol
_atom_site_fract_x
_atom_site_fract_y
_atom_site_fract_z
_atom_site_U_iso_or_equiv
_atom_site_adp_type
_atom_site_occupancy
_atom_site_symmetry_multiplicity
_atom_site_calc_flag
_atom_site_refinement_flags
C1 C 0.61159(15) 0.19284(15) 0.19937(11) 0.0357(4) Uani 1 1 d .
H1A H 0.6231 0.2754 0.2262 0.054 Uiso 1 1 calc R
H1B H 0.6601 0.1847 0.1613 0.054 Uiso 1 1 calc R
H1C H 0.6399 0.1529 0.2467 0.054 Uiso 1 1 calc R
C2 C 0.42265(16) 0.19793(13) 0.06915(10) 0.0333(4) Uani 1 1 d .
H2A H 0.3329 0.1646 0.0386 0.050 Uiso 1 1 calc R
H2B H 0.4635 0.1854 0.0263 0.050 Uiso 1 1 calc R
H2C H 0.4378 0.2815 0.0946 0.050 Uiso 1 1 calc R
C3 C 0.45241(18) 0.00982(13) 0.10617(11) 0.0384(4) Uani 1 1 d .
H3A H 0.4742 -0.0279 0.1554 0.058 Uiso 1 1 calc R
H3B H 0.5039 -0.0043 0.0711 0.058 Uiso 1 1 calc R
H3C H 0.3644 -0.0221 0.0678 0.058 Uiso 1 1 calc R
C4 C 0.47500(14) 0.13945(12) 0.14352(10) 0.0267(3) Uani 1 1 d .
O1 O 0.40295(9) 0.14173(8) 0.20156(6) 0.0246(2) Uani 1 1 d .
C5 C 0.39677(12) 0.24235(12) 0.24843(9) 0.0203(3) Uani 1 1 d .
O2 O 0.44243(9) 0.33854(8) 0.24383(6) 0.0240(2) Uani 1 1 d .
N1 N 0.33283(10) 0.22534(10) 0.30139(8) 0.0208(3) Uani 1 1 d .
H1N1 H 0.3206(15) 0.2917(15) 0.3293(11) 0.039(5) Uiso 1 1 d .
C6 C 0.26594(13) 0.11516(11) 0.30179(9) 0.0207(3) Uani 1 1 d .
C7 C 0.33233(13) 0.03262(12) 0.32614(9) 0.0234(3) Uani 1 1 d .
H7 H 0.4201 0.0511 0.3427 0.028 Uiso 1 1 calc R
C8 C 0.27251(14) -0.07531(12) 0.32649(10) 0.0274(3) Uani 1 1 d .
H8 H 0.3182 -0.1316 0.3421 0.033 Uiso 1 1 calc R
C9 C 0.14505(15) -0.10072(13) 0.30387(10) 0.0299(4) Uani 1 1 d .
H9 H 0.1026 -0.1749 0.3037 0.036 Uiso 1 1 calc R
C10 C 0.07975(14) -0.01801(13) 0.28155(10) 0.0285(3) Uani 1 1 d .
H10 H -0.0075 -0.0365 0.2673 0.034 Uiso 1 1 calc R
C11 C 0.13665(13) 0.09149(12) 0.27903(9) 0.0226(3) Uani 1 1 d .
C12 C 0.06184(13) 0.18120(13) 0.25458(9) 0.0255(3) Uani 1 1 d .
H12 H 0.1219 0.2590 0.2818 0.031 Uiso 1 1 calc R
C13 C 0.00355(14) 0.17034(14) 0.15137(10) 0.0340(4) Uani 1 1 d .
C14 C -0.09087(17) 0.05483(17) 0.10029(12) 0.0503(5) Uani 1 1 d .
H14A H -0.1583 0.0471 0.1229 0.075 Uiso 1 1 calc R
H14B H -0.0498 -0.0092 0.1086 0.075 Uiso 1 1 calc R
H14C H -0.1251 0.0524 0.0366 0.075 Uiso 1 1 calc R
C15 C 0.10608(15) 0.18077(16) 0.11341(11) 0.0385(4) Uani 1 1 d .
H15A H 0.0692 0.1748 0.0493 0.058 Uiso 1 1 calc R
H15B H 0.1489 0.1181 0.1231 0.058 Uiso 1 1 calc R
H15C H 0.1659 0.2560 0.1436 0.058 Uiso 1 1 calc R
C16 C -0.05913(16) 0.27091(17) 0.13560(12) 0.0448(5) Uani 1 1 d .
H16A H -0.0800 0.2743 0.0733 0.067 Uiso 1 1 calc R
H16B H -0.0021 0.3442 0.1751 0.067 Uiso 1 1 calc R
H16C H -0.1352 0.2585 0.1483 0.067 Uiso 1 1 calc R
C17 C -0.03733(14) 0.18203(14) 0.29683(10) 0.0302(4) Uani 1 1 d .
H17A H -0.0736 0.2494 0.2869 0.036 Uiso 1 1 calc R
H17B H -0.1049 0.1110 0.2646 0.036 Uiso 1 1 calc R
C18 C 0.00638(13) 0.18790(13) 0.39515(10) 0.0275(3) Uani 1 1 d .
C19 C 0.11125(14) 0.26910(14) 0.45732(10) 0.0320(4) Uani 1 1 d .
H19 H 0.1604 0.3204 0.4377 0.038 Uiso 1 1 calc R
C20 C 0.14500(16) 0.27608(15) 0.54779(11) 0.0362(4) Uani 1 1 d .
H20 H 0.2172 0.3319 0.5897 0.043 Uiso 1 1 calc R
C21 C 0.07420(17) 0.20225(15) 0.57729(11) 0.0377(4) Uani 1 1 d .
H21 H 0.0973 0.2075 0.6393 0.045 Uiso 1 1 calc R
C22 C -0.02942(17) 0.12146(15) 0.51665(12) 0.0395(4) Uani 1 1 d .
H22 H -0.0787 0.0708 0.5366 0.047 Uiso 1 1 calc R
C23 C -0.06222(15) 0.11361(14) 0.42643(11) 0.0346(4) Uani 1 1 d .
H23 H -0.1332 0.0561 0.3849 0.042 Uiso 1 1 calc R
C24 C 0.29772(16) 0.76754(14) 0.53407(11) 0.0381(4) Uani 1 1 d .
H24A H 0.2733 0.8098 0.4878 0.057 Uiso 1 1 calc R
H24B H 0.3871 0.7960 0.5694 0.057 Uiso 1 1 calc R
H24C H 0.2513 0.7800 0.5732 0.057 Uiso 1 1 calc R
C25 C 0.31297(17) 0.57283(15) 0.56042(11) 0.0408(4) Uani 1 1 d .
H25A H 0.2671 0.5805 0.6003 0.061 Uiso 1 1 calc R
H25B H 0.4021 0.6046 0.5952 0.061 Uiso 1 1 calc R
H25C H 0.2982 0.4906 0.5311 0.061 Uiso 1 1 calc R
C26 C 0.13370(15) 0.59224(15) 0.43040(12) 0.0397(4) Uani 1 1 d .
H26A H 0.1121 0.6358 0.3848 0.060 Uiso 1 1 calc R
H26B H 0.0819 0.6006 0.4660 0.060 Uiso 1 1 calc R
H26C H 0.1192 0.5099 0.4014 0.060 Uiso 1 1 calc R
C27 C 0.26907(14) 0.63897(13) 0.49054(10) 0.0279(3) Uani 1 1 d .
O3 O 0.34581(10) 0.63867(8) 0.43563(7) 0.0338(3) Uani 1 1 d .
C28 C 0.36061(13) 0.54064(12) 0.39225(10) 0.0257(3) Uani 1 1 d .
O4 O 0.30750(10) 0.44253(8) 0.38812(7) 0.0307(3) Uani 1 1 d .
N2 N 0.44128(11) 0.56211(11) 0.35156(8) 0.0251(3) Uani 1 1 d .
H1N2 H 0.4451(15) 0.4992(14) 0.3176(11) 0.032(4) Uiso 1 1 d .
C29 C 0.49682(13) 0.67321(12) 0.34607(10) 0.0230(3) Uani 1 1 d .
C30 C 0.56213(13) 0.76048(13) 0.42465(10) 0.0279(3) Uani 1 1 d .
H30 H 0.5703 0.7443 0.4805 0.033 Uiso 1 1 calc R
C31 C 0.61507(14) 0.86997(13) 0.42225(11) 0.0318(4) Uani 1 1 d .
H31 H 0.6569 0.9297 0.4759 0.038 Uiso 1 1 calc R
C32 C 0.60668(14) 0.89204(13) 0.34105(11) 0.0308(4) Uani 1 1 d .
H32 H 0.6428 0.9671 0.3385 0.037 Uiso 1 1 calc R
C33 C 0.54542(13) 0.80431(12) 0.26358(10) 0.0272(3) Uani 1 1 d .
H33 H 0.5430 0.8199 0.2085 0.033 Uiso 1 1 calc R
C34 C 0.48699(12) 0.69386(12) 0.26315(9) 0.0229(3) Uani 1 1 d .
C35 C 0.41590(13) 0.60171(12) 0.17527(9) 0.0245(3) Uani 1 1 d .
H35 H 0.4137 0.5247 0.1900 0.029 Uiso 1 1 calc R
C36 C 0.27666(14) 0.60775(13) 0.13051(10) 0.0298(3) Uani 1 1 d .
C37 C 0.21215(15) 0.51116(16) 0.04385(11) 0.0422(4) Uani 1 1 d .
H37A H 0.2276 0.4370 0.0555 0.063 Uiso 1 1 calc R
H37B H 0.2451 0.5290 -0.0009 0.063 Uiso 1 1 calc R
H37C H 0.1224 0.5057 0.0215 0.063 Uiso 1 1 calc R
C38 C 0.26560(15) 0.72501(15) 0.10963(11) 0.0375(4) Uani 1 1 d .
H38A H 0.1775 0.7253 0.0829 0.056 Uiso 1 1 calc R
H38B H 0.3060 0.7378 0.0677 0.056 Uiso 1 1 calc R
H38C H 0.3061 0.7871 0.1649 0.056 Uiso 1 1 calc R
C39 C 0.20813(14) 0.58804(14) 0.19297(11) 0.0352(4) Uani 1 1 d .
H39A H 0.2481 0.6487 0.2491 0.053 Uiso 1 1 calc R
H39B H 0.2112 0.5117 0.2052 0.053 Uiso 1 1 calc R
H39C H 0.1212 0.5911 0.1646 0.053 Uiso 1 1 calc R
C40 C 0.48471(14) 0.60379(14) 0.11006(10) 0.0293(3) Uani 1 1 d .
H40A H 0.4413 0.5357 0.0582 0.035 Uiso 1 1 calc R
H40B H 0.4779 0.6743 0.0876 0.035 Uiso 1 1 calc R
C41 C 0.62056(14) 0.60263(12) 0.14777(9) 0.0261(3) Uani 1 1 d .
C42 C 0.66088(14) 0.52227(13) 0.19489(10) 0.0306(4) Uani 1 1 d .
H42 H 0.6026 0.4696 0.2066 0.037 Uiso 1 1 calc R
C43 C 0.78476(15) 0.51795(14) 0.22498(11) 0.0350(4) Uani 1 1 d .
H43 H 0.8106 0.4624 0.2570 0.042 Uiso 1 1 calc R
C44 C 0.87082(14) 0.59370(14) 0.20880(10) 0.0339(4) Uani 1 1 d .
H44 H 0.9556 0.5901 0.2290 0.041 Uiso 1 1 calc R
C45 C 0.83280(15) 0.67477(14) 0.16308(10) 0.0358(4) Uani 1 1 d .
H45 H 0.8916 0.7276 0.1520 0.043 Uiso 1 1 calc R
C46 C 0.70903(15) 0.67917(14) 0.13339(10) 0.0320(4) Uani 1 1 d .
H46 H 0.6841 0.7359 0.1025 0.038 Uiso 1 1 calc R

loop_
_atom_site_aniso_label
_atom_site_aniso_U_11
_atom_site_aniso_U_22
_atom_site_aniso_U_33
_atom_site_aniso_U_23
_atom_site_aniso_U_13
_atom_site_aniso_U_12
C1 0.0346(9) 0.0450(10) 0.0411(10) 0.0168(8) 0.0232(8) 0.0201(8)
C2 0.0466(10) 0.0315(9) 0.0292(9) 0.0116(7) 0.0190(8) 0.0149(7)
C3 0.0638(12) 0.0316(9) 0.0366(9) 0.0130(7) 0.0322(9) 0.0225(8)
C4 0.0363(9) 0.0276(8) 0.0272(8) 0.0101(6) 0.0205(7) 0.0146(7)
O1 0.0314(6) 0.0212(5) 0.0272(5) 0.0057(4) 0.0179(5) 0.0083(4)
C5 0.0181(7) 0.0212(8) 0.0209(7) 0.0051(6) 0.0058(6) 0.0067(6)
O2 0.0264(5) 0.0201(5) 0.0282(6) 0.0062(4) 0.0132(5) 0.0057(4)
N1 0.0212(6) 0.0182(6) 0.0241(6) 0.0030(5) 0.0110(5) 0.0052(5)
C6 0.0236(8) 0.0199(7) 0.0178(7) 0.0012(6) 0.0093(6) 0.0034(6)
C7 0.0228(7) 0.0261(8) 0.0233(8) 0.0050(6) 0.0111(6) 0.0071(6)
C8 0.0357(9) 0.0236(8) 0.0275(8) 0.0074(6) 0.0153(7) 0.0110(7)
C9 0.0363(9) 0.0218(8) 0.0338(9) 0.0057(7) 0.0191(7) 0.0016(7)
C10 0.0244(8) 0.0297(8) 0.0301(8) 0.0027(7) 0.0133(7) 0.0018(7)
C11 0.0232(8) 0.0248(8) 0.0191(7) 0.0020(6) 0.0095(6) 0.0046(6)
C12 0.0200(7) 0.0292(8) 0.0259(8) 0.0061(6) 0.0074(6) 0.0058(6)
C13 0.0253(8) 0.0465(10) 0.0279(9) 0.0086(7) 0.0073(7) 0.0094(7)
C14 0.0374(10) 0.0652(13) 0.0310(10) 0.0017(9) 0.0027(8) -0.0003(9)
C15 0.0355(9) 0.0574(11) 0.0239(8) 0.0116(8) 0.0108(7) 0.0139(8)
C16 0.0358(10) 0.0693(13) 0.0371(10) 0.0254(9) 0.0122(8) 0.0234(9)
C17 0.0218(8) 0.0350(9) 0.0358(9) 0.0094(7) 0.0116(7) 0.0102(7)
C18 0.0238(8) 0.0320(8) 0.0350(9) 0.0113(7) 0.0158(7) 0.0153(7)
C19 0.0307(9) 0.0387(9) 0.0328(9) 0.0110(7) 0.0173(7) 0.0110(7)
C20 0.0354(9) 0.0439(10) 0.0331(9) 0.0078(8) 0.0154(8) 0.0166(8)
C21 0.0517(11) 0.0461(10) 0.0368(10) 0.0207(8) 0.0285(9) 0.0329(9)
C22 0.0506(11) 0.0374(9) 0.0517(11) 0.0210(9) 0.0356(10) 0.0217(9)
C23 0.0316(9) 0.0354(9) 0.0459(10) 0.0128(8) 0.0222(8) 0.0132(7)
C24 0.0407(10) 0.0376(9) 0.0394(10) 0.0028(8) 0.0190(8) 0.0180(8)
C25 0.0528(11) 0.0412(10) 0.0268(9) 0.0060(7) 0.0100(8) 0.0207(8)
C26 0.0292(9) 0.0463(10) 0.0433(10) 0.0107(8) 0.0105(8) 0.0160(8)
C27 0.0283(8) 0.0341(9) 0.0260(8) 0.0050(7) 0.0143(7) 0.0142(7)
O3 0.0405(6) 0.0240(6) 0.0457(7) 0.0037(5) 0.0290(6) 0.0098(5)
C28 0.0276(8) 0.0236(8) 0.0275(8) 0.0045(6) 0.0120(7) 0.0092(6)
O4 0.0386(6) 0.0222(6) 0.0371(6) 0.0055(5) 0.0228(5) 0.0070(5)
N2 0.0310(7) 0.0203(7) 0.0289(7) 0.0051(6) 0.0161(6) 0.0103(5)
C29 0.0186(7) 0.0232(7) 0.0293(8) 0.0055(6) 0.0100(6) 0.0098(6)
C30 0.0235(8) 0.0323(9) 0.0271(8) 0.0047(7) 0.0089(7) 0.0092(7)
C31 0.0233(8) 0.0288(8) 0.0346(9) -0.0038(7) 0.0073(7) 0.0036(7)
C32 0.0239(8) 0.0219(8) 0.0454(10) 0.0067(7) 0.0126(7) 0.0047(6)
C33 0.0239(8) 0.0273(8) 0.0338(9) 0.0110(7) 0.0116(7) 0.0098(6)
C34 0.0172(7) 0.0243(8) 0.0288(8) 0.0074(6) 0.0082(6) 0.0096(6)
C35 0.0239(8) 0.0250(8) 0.0258(8) 0.0063(6) 0.0098(6) 0.0079(6)
C36 0.0234(8) 0.0336(9) 0.0286(8) 0.0043(7) 0.0071(7) 0.0067(7)
C37 0.0269(9) 0.0521(11) 0.0365(10) -0.0011(8) 0.0063(8) 0.0060(8)
C38 0.0298(9) 0.0485(10) 0.0350(9) 0.0141(8) 0.0080(7) 0.0163(8)
C39 0.0223(8) 0.0402(10) 0.0404(10) 0.0070(8) 0.0104(7) 0.0072(7)
C40 0.0292(8) 0.0331(9) 0.0270(8) 0.0083(7) 0.0113(7) 0.0087(7)
C41 0.0291(8) 0.0273(8) 0.0226(8) 0.0025(6) 0.0127(7) 0.0063(6)
C42 0.0297(9) 0.0284(8) 0.0387(9) 0.0092(7) 0.0186(7) 0.0070(7)
C43 0.0339(9) 0.0378(9) 0.0393(9) 0.0113(7) 0.0172(8) 0.0158(7)
C44 0.0232(8) 0.0457(10) 0.0299(9) 0.0013(7) 0.0113(7) 0.0068(7)
C45 0.0309(9) 0.0427(10) 0.0304(9) 0.0058(7) 0.0142(7) -0.0022(7)
C46 0.0349(9) 0.0357(9) 0.0267(8) 0.0105(7) 0.0129(7) 0.0066(7)

loop_
_atom_type_symbol
_atom_type_description
_atom_type_scat_dispersion_real
_atom_type_scat_dispersion_imag
_atom_type_scat_source
C C 0.0033 0.0016 'International Tables Vol C Tables 4.2.6.8 and 6.1.1.4'
H H 0.0000 0.0000 'International Tables Vol C Tables 4.2.6.8 and 6.1.1.4'
N N 0.0061 0.0033 'International Tables Vol C Tables 4.2.6.8 and 6.1.1.4'
O O 0.0106 0.0060 'International Tables Vol C Tables 4.2.6.8 and 6.1.1.4'

loop_
_geom_angle_atom_site_label_1
_geom_angle_atom_site_label_2
_geom_angle_atom_site_label_3
_geom_angle
C4 C1 H1A 109.5
C4 C1 H1B 109.5
H1A C1 H1B 109.5
C4 C1 H1C 109.5
H1A C1 H1C 109.5
H1B C1 H1C 109.5
C4 C2 H2A 109.5
C4 C2 H2B 109.5
H2A C2 H2B 109.5
C4 C2 H2C 109.5
H2A C2 H2C 109.5
H2B C2 H2C 109.5
C4 C3 H3A 109.5
C4 C3 H3B 109.5
H3A C3 H3B 109.5
C4 C3 H3C 109.5
H3A C3 H3C 109.5
H3B C3 H3C 109.5
O1 C4 C1 109.78(12)
O1 C4 C3 101.14(11)
C1 C4 C3 110.89(13)
O1 C4 C2 110.72(11)
C1 C4 C2 112.98(13)
C3 C4 C2 110.72(13)
C5 O1 C4 121.24(10)
O2 C5 O1 124.64(12)
O2 C5 N1 123.49(12)
O1 C5 N1 111.87(11)
C5 N1 C6 125.57(12)
C5 N1 H1N1 113.3(10)
C6 N1 H1N1 119.8(10)
C7 C6 C11 120.86(13)
C7 C6 N1 118.49(12)
C11 C6 N1 120.65(12)
C8 C7 C6 120.93(13)
C8 C7 H7 119.5
C6 C7 H7 119.5
C7 C8 C9 119.19(14)
C7 C8 H8 120.4
C9 C8 H8 120.4
C10 C9 C8 119.81(14)
C10 C9 H9 120.1
C8 C9 H9 120.1
C9 C10 C11 122.70(14)
C9 C10 H10 118.7
C11 C10 H10 118.7
C10 C11 C6 116.50(13)
C10 C11 C12 121.38(13)
C6 C11 C12 122.11(12)
C11 C12 C17 111.74(12)
C11 C12 C13 113.91(12)
C17 C12 C13 111.45(12)
C11 C12 H12 106.4
C17 C12 H12 106.4
C13 C12 H12 106.4
C14 C13 C15 108.15(14)
C14 C13 C16 109.64(14)
C15 C13 C16 107.36(13)
C14 C13 C12 112.44(13)
C15 C13 C12 109.97(12)
C16 C13 C12 109.15(13)
C13 C14 H14A 109.5
C13 C14 H14B 109.5
H14A C14 H14B 109.5
C13 C14 H14C 109.5
H14A C14 H14C 109.5
H14B C14 H14C 109.5
C13 C15 H15A 109.5
C13 C15 H15B 109.5
H15A C15 H15B 109.5
C13 C15 H15C 109.5
H15A C15 H15C 109.5
H15B C15 H15C 109.5
C13 C16 H16A 109.5
C13 C16 H16B 109.5
H16A C16 H16B 109.5
C13 C16 H16C 109.5
H16A C16 H16C 109.5
H16B C16 H16C 109.5
C18 C17 C12 116.47(12)
C18 C17 H17A 108.2
C12 C17 H17A 108.2
C18 C17 H17B 108.2
C12 C17 H17B 108.2
H17A C17 H17B 107.3
C19 C18 C23 117.92(15)
C19 C18 C17 122.19(14)
C23 C18 C17 119.84(14)
C20 C19 C18 120.63(15)
C20 C19 H19 119.7
C18 C19 H19 119.7
C21 C20 C19 120.33(16)
C21 C20 H20 119.8
C19 C20 H20 119.8
C22 C21 C20 119.68(16)
C22 C21 H21 120.2
C20 C21 H21 120.2
C21 C22 C23 119.98(16)
C21 C22 H22 120.0
C23 C22 H22 120.0
C22 C23 C18 121.45(16)
C22 C23 H23 119.3
C18 C23 H23 119.3
C27 C24 H24A 109.5
C27 C24 H24B 109.5
H24A C24 H24B 109.5
C27 C24 H24C 109.5
H24A C24 H24C 109.5
H24B C24 H24C 109.5
C27 C25 H25A 109.5
C27 C25 H25B 109.5
H25A C25 H25B 109.5
C27 C25 H25C 109.5
H25A C25 H25C 109.5
H25B C25 H25C 109.5
C27 C26 H26A 109.5
C27 C26 H26B 109.5
H26A C26 H26B 109.5
C27 C26 H26C 109.5
H26A C26 H26C 109.5
H26B C26 H26C 109.5
O3 C27 C26 109.31(12)
O3 C27 C25 110.29(12)
C26 C27 C25 113.35(14)
O3 C27 C24 101.16(12)
C26 C27 C24 111.64(13)
C25 C27 C24 110.41(13)
C28 O3 C27 122.30(11)
O4 C28 O3 125.11(13)
O4 C28 N2 123.21(13)
O3 C28 N2 111.68(12)
C28 N2 C29 126.21(12)
C28 N2 H1N2 112.7(10)
C29 N2 H1N2 119.9(10)
C30 C29 C34 120.63(13)
C30 C29 N2 118.93(13)
C34 C29 N2 120.43(13)
C31 C30 C29 120.83(14)
C31 C30 H30 119.6
C29 C30 H30 119.6
C30 C31 C32 119.39(14)
C30 C31 H31 120.3
C32 C31 H31 120.3
C33 C32 C31 119.61(14)
C33 C32 H32 120.2
C31 C32 H32 120.2
C32 C33 C34 122.55(14)
C32 C33 H33 118.7
C34 C33 H33 118.7
C33 C34 C29 116.91(13)
C33 C34 C35 120.40(13)
C29 C34 C35 122.69(12)
C34 C35 C40 111.77(12)
C34 C35 C36 112.98(11)
C40 C35 C36 111.93(12)
C34 C35 H35 106.5
C40 C35 H35 106.5
C36 C35 H35 106.5
C38 C36 C39 108.21(13)
C38 C36 C37 109.12(13)
C39 C36 C37 107.96(13)
C38 C36 C35 112.34(12)
C39 C36 C35 109.74(12)
C37 C36 C35 109.37(12)
C36 C37 H37A 109.5
C36 C37 H37B 109.5
H37A C37 H37B 109.5
C36 C37 H37C 109.5
H37A C37 H37C 109.5
H37B C37 H37C 109.5
C36 C38 H38A 109.5
C36 C38 H38B 109.5
H38A C38 H38B 109.5
C36 C38 H38C 109.5
H38A C38 H38C 109.5
H38B C38 H38C 109.5
C36 C39 H39A 109.5
C36 C39 H39B 109.5
H39A C39 H39B 109.5
C36 C39 H39C 109.5
H39A C39 H39C 109.5
H39B C39 H39C 109.5
C41 C40 C35 116.00(12)
C41 C40 H40A 108.3
C35 C40 H40A 108.3
C41 C40 H40B 108.3
C35 C40 H40B 108.3
H40A C40 H40B 107.4
C46 C41 C42 117.66(14)
C46 C41 C40 120.81(13)
C42 C41 C40 121.48(13)
C43 C42 C41 120.96(14)
C43 C42 H42 119.5
C41 C42 H42 119.5
C44 C43 C42 120.41(15)
C44 C43 H43 119.8
C42 C43 H43 119.8
C43 C44 C45 119.43(15)
C43 C44 H44 120.3
C45 C44 H44 120.3
C44 C45 C46 120.03(15)
C44 C45 H45 120.0
C46 C45 H45 120.0
C45 C46 C41 121.50(15)
C45 C46 H46 119.3
C41 C46 H46 119.3

loop_
_geom_bond_atom_site_label_1
_geom_bond_atom_site_label_2
_geom_bond_distance
C1 C4 1.516(2)
C1 H1A 0.9800
C1 H1B 0.9800
C1 H1C 0.9800
C2 C4 1.522(2)
C2 H2A 0.9800
C2 H2B 0.9800
C2 H2C 0.9800
C3 C4 1.516(2)
C3 H3A 0.9800
C3 H3B 0.9800
C3 H3C 0.9800
C4 O1 1.4727(16)
O1 C5 1.3404(16)
C5 O2 1.2236(16)
C5 N1 1.3487(17)
N1 C6 1.4330(17)
N1 H1N1 0.905(18)
C6 C7 1.3942(19)
C6 C11 1.404(2)
C7 C8 1.378(2)
C7 H7 0.9500
C8 C9 1.383(2)
C8 H8 0.9500
C9 C10 1.381(2)
C9 H9 0.9500
C10 C11 1.395(2)
C10 H10 0.9500
C11 C12 1.527(2)
C12 C17 1.545(2)
C12 C13 1.573(2)
C12 H12 1.0000
C13 C14 1.526(2)
C13 C15 1.531(2)
C13 C16 1.534(2)
C14 H14A 0.9800
C14 H14B 0.9800
C14 H14C 0.9800
C15 H15A 0.9800
C15 H15B 0.9800
C15 H15C 0.9800
C16 H16A 0.9800
C16 H16B 0.9800
C16 H16C 0.9800
C17 C18 1.506(2)
C17 H17A 0.9900
C17 H17B 0.9900
C18 C19 1.387(2)
C18 C23 1.389(2)
C19 C20 1.387(2)
C19 H19 0.9500
C20 C21 1.382(2)
C20 H20 0.9500
C21 C22 1.370(3)
C21 H21 0.9500
C22 C23 1.382(2)
C22 H22 0.9500
C23 H23 0.9500
C24 C27 1.515(2)
C24 H24A 0.9800
C24 H24B 0.9800
C24 H24C 0.9800
C25 C27 1.512(2)
C25 H25A 0.9800
C25 H25B 0.9800
C25 H25C 0.9800
C26 C27 1.510(2)
C26 H26A 0.9800
C26 H26B 0.9800
C26 H26C 0.9800
C27 O3 1.4747(17)
O3 C28 1.3337(17)
C28 O4 1.2239(17)
C28 N2 1.3503(18)
N2 C29 1.4248(18)
N2 H1N2 0.873(17)
C29 C30 1.395(2)
C29 C34 1.400(2)
C30 C31 1.379(2)
C30 H30 0.9500
C31 C32 1.382(2)
C31 H31 0.9500
C32 C33 1.381(2)
C32 H32 0.9500
C33 C34 1.394(2)
C33 H33 0.9500
C34 C35 1.525(2)
C35 C40 1.546(2)
C35 C36 1.573(2)
C35 H35 1.0000
C36 C38 1.529(2)
C36 C39 1.530(2)
C36 C37 1.532(2)
C37 H37A 0.9800
C37 H37B 0.9800
C37 H37C 0.9800
C38 H38A 0.9800
C38 H38B 0.9800
C38 H38C 0.9800
C39 H39A 0.9800
C39 H39B 0.9800
C39 H39C 0.9800
C40 C41 1.510(2)
C40 H40A 0.9900
C40 H40B 0.9900
C41 C46 1.387(2)
C41 C42 1.392(2)
C42 C43 1.385(2)
C42 H42 0.9500
C43 C44 1.378(2)
C43 H43 0.9500
C44 C45 1.379(2)
C44 H44 0.9500
C45 C46 1.384(2)
C45 H45 0.9500
C46 H46 0.9500

loop_
_geom_hbond_atom_site_label_D
_geom_hbond_atom_site_label_H
_geom_hbond_atom_site_label_A
_geom_hbond_distance_DH
_geom_hbond_distance_HA
_geom_hbond_distance_DA
_geom_hbond_angle_DHA
N2 H1N2 O2 0.873(17) 2.080(17) 2.9486(16) 173.3(15)
N1 H1N1 O4 0.905(18) 1.954(18) 2.8562(15) 174.8(15)

loop_
_geom_torsion_atom_site_label_1
_geom_torsion_atom_site_label_2
_geom_torsion_atom_site_label_3
_geom_torsion_atom_site_label_4
_geom_torsion
C1 C4 O1 C5 63.21(15)
C3 C4 O1 C5 -179.60(12)
C2 C4 O1 C5 -62.21(16)
C4 O1 C5 O2 4.4(2)
C4 O1 C5 N1 -176.14(11)
O2 C5 N1 C6 172.55(13)
O1 C5 N1 C6 -6.94(18)
C5 N1 C6 C7 63.21(18)
C5 N1 C6 C11 -117.42(15)
C11 C6 C7 C8 1.5(2)
N1 C6 C7 C8 -179.09(12)
C6 C7 C8 C9 -1.2(2)
C7 C8 C9 C10 -0.1(2)
C8 C9 C10 C11 1.2(2)
C9 C10 C11 C6 -0.9(2)
C9 C10 C11 C12 -179.66(13)
C7 C6 C11 C10 -0.50(19)
N1 C6 C11 C10 -179.85(12)
C7 C6 C11 C12 178.28(12)
N1 C6 C11 C12 -1.1(2)
C10 C11 C12 C17 40.33(18)
C6 C11 C12 C17 -138.38(13)
C10 C11 C12 C13 -87.07(16)
C6 C11 C12 C13 94.21(16)
C11 C12 C13 C14 63.07(17)
C17 C12 C13 C14 -64.48(17)
C11 C12 C13 C15 -57.51(17)
C17 C12 C13 C15 174.94(13)
C11 C12 C13 C16 -175.03(13)
C17 C12 C13 C16 57.42(16)
C11 C12 C17 C18 49.22(17)
C13 C12 C17 C18 177.93(13)
C12 C17 C18 C19 49.4(2)
C12 C17 C18 C23 -133.49(14)
C23 C18 C19 C20 -0.7(2)
C17 C18 C19 C20 176.51(14)
C18 C19 C20 C21 -0.2(2)
C19 C20 C21 C22 0.3(2)
C20 C21 C22 C23 0.4(2)
C21 C22 C23 C18 -1.4(2)
C19 C18 C23 C22 1.5(2)
C17 C18 C23 C22 -175.80(14)
C26 C27 O3 C28 -69.81(17)
C25 C27 O3 C28 55.45(18)
C24 C27 O3 C28 172.32(13)
C27 O3 C28 O4 5.0(2)
C27 O3 C28 N2 -175.78(12)
O4 C28 N2 C29 173.37(14)
O3 C28 N2 C29 -5.9(2)
C28 N2 C29 C30 54.84(19)
C28 N2 C29 C34 -125.83(15)
C34 C29 C30 C31 2.1(2)
N2 C29 C30 C31 -178.61(13)
C29 C30 C31 C32 -2.2(2)
C30 C31 C32 C33 0.1(2)
C31 C32 C33 C34 2.3(2)
C32 C33 C34 C29 -2.4(2)
C32 C33 C34 C35 177.37(13)
C30 C29 C34 C33 0.23(19)
N2 C29 C34 C33 -179.09(12)
C30 C29 C34 C35 -179.56(12)
N2 C29 C34 C35 1.1(2)
C33 C34 C35 C40 40.43(17)
C29 C34 C35 C40 -139.79(13)
C33 C34 C35 C36 -86.88(16)
C29 C34 C35 C36 92.89(16)
C34 C35 C36 C38 59.64(16)
C40 C35 C36 C38 -67.59(16)
C34 C35 C36 C39 -60.78(16)
C40 C35 C36 C39 171.98(12)
C34 C35 C36 C37 -179.03(13)
C40 C35 C36 C37 53.74(17)
C34 C35 C40 C41 50.02(17)
C36 C35 C40 C41 177.90(12)
C35 C40 C41 C46 -133.10(15)
C35 C40 C41 C42 49.49(19)
C46 C41 C42 C43 -1.0(2)
C40 C41 C42 C43 176.47(14)
C41 C42 C43 C44 0.1(2)
C42 C43 C44 C45 0.6(2)
C43 C44 C45 C46 -0.4(2)
C44 C45 C46 C41 -0.6(2)
C42 C41 C46 C45 1.3(2)
C40 C41 C46 C45 -176.23(14)
